data_8102312
loop_
_publ_author_name
'Zhi-Ping Li'
'You-Ji Li'
'Ai-Hua Shi'
'Yu-Zhu Ouyang'

_publ_section_title
;
 Crystal structure of
 N'-(2-hydroxynaphthylidene)-3-hydroxybenzohydrazide- methanol (1:1),
 C18H14N2O3 &#x00B7; CH3OH
;
_journal_issue 3
_journal_name_full 'Zeitschrift f\"ur Kristallographie - New Crystal Structures'
_journal_page_first 293
_journal_volume 223
_journal_year 2008
_chemical_formula_sum 'C19 H18 N2 O4'
_chemical_formula_weight 338.35
_space_group_IT_number 14
_symmetry_cell_setting monoclinic
_symmetry_space_group_name_Hall '-P 2ybc'
_symmetry_space_group_name_H-M 'P 1 21/c 1'
_atom_sites_solution_hydrogens geom
_atom_sites_solution_primary direct
_atom_sites_solution_secondary difmap
_audit_creation_method SHELXL-97
_cell_angle_alpha 90.00
_cell_angle_beta 98.896(9)
_cell_angle_gamma 90.00
_cell_formula_units_Z 4
_cell_length_a 20.515(9)
_cell_length_b 5.452(3)
_cell_length_c 15.402(9)
_cell_measurement_reflns_used 1596
_cell_measurement_temperature 298(2)
_cell_measurement_theta_max 24.5
_cell_measurement_theta_min 2.5
_cell_volume 1702.0(16)
_computing_cell_refinement SAINT
_computing_data_collection SMART
_computing_data_reduction SAINT
_computing_molecular_graphics SHELXTL
_computing_publication_material SHELXTL
_computing_structure_refinement 'SHELXL-97 [9]'
_computing_structure_solution 'SHELXS-97 [8]'
_diffrn_ambient_temperature 298(2)
_diffrn_measured_fraction_theta_full 0.984
_diffrn_measured_fraction_theta_max 0.984
_diffrn_measurement_device_type 'Bruker SMART Apex 1000 CCD'
_diffrn_measurement_method '\w scans'
_diffrn_radiation_monochromator graphite
_diffrn_radiation_source 'fine-focus sealed tube'
_diffrn_radiation_type MoK\a
_diffrn_radiation_wavelength 0.71073
_diffrn_reflns_av_R_equivalents 0.0341
_diffrn_reflns_av_sigmaI/netI 0.0448
_diffrn_reflns_limit_h_max 25
_diffrn_reflns_limit_h_min -18
_diffrn_reflns_limit_k_max 6
_diffrn_reflns_limit_k_min -6
_diffrn_reflns_limit_l_max 18
_diffrn_reflns_limit_l_min -19
_diffrn_reflns_number 10171
_diffrn_reflns_theta_full 26.50
_diffrn_reflns_theta_max 26.50
_diffrn_reflns_theta_min 2.01
_diffrn_standards_number 0
_exptl_absorpt_coefficient_mu 0.094
_exptl_absorpt_correction_T_max 0.9815
_exptl_absorpt_correction_T_min 0.9788
_exptl_absorpt_correction_type multi-scan
_exptl_crystal_colour yellow
_exptl_crystal_density_diffrn 1.320
_exptl_crystal_density_method 'not measured'
_exptl_crystal_description block
_exptl_crystal_F_000 712
_exptl_crystal_size_max 0.23
_exptl_crystal_size_mid 0.22
_exptl_crystal_size_min 0.20
_refine_diff_density_max 0.152
_refine_diff_density_min -0.142
_refine_diff_density_rms 0.032
_refine_ls_extinction_method none
_refine_ls_goodness_of_fit_ref 1.040
_refine_ls_hydrogen_treatment mixed
_refine_ls_matrix_type full
_refine_ls_number_parameters 233
_refine_ls_number_reflns 3473
_refine_ls_number_restraints 1
_refine_ls_restrained_S_all 1.040
_refine_ls_R_factor_all 0.0885
_refine_ls_R_factor_gt 0.0527
_refine_ls_shift/su_max 0.000
_refine_ls_shift/su_mean 0.000
_refine_ls_structure_factor_coef Fsqd
_refine_ls_weighting_details 'calc w=1/[\s^2^(Fo^2^)+(0.0619P)^2^+0.0363P] where P=(Fo^2^+2Fc^2^)/3'
_refine_ls_weighting_scheme calc
_refine_ls_wR_factor_gt 0.1209
_refine_ls_wR_factor_ref 0.1377
_reflns_number_gt 2247
_reflns_number_total 3473
_reflns_threshold_expression >2sigma(I)
_cod_data_source_file 1267-2325.cff
_cod_data_source_block b
_cod_original_cell_volume 1702.1(15)
_cod_original_sg_symbol_H-M P21/c
_cod_database_code 8102312

loop_
_symmetry_equiv_pos_as_xyz
'x, y, z'
'-x, y+1/2, -z+1/2'
'-x, -y, -z'
'x, -y-1/2, z-1/2'

loop_
_atom_site_label
_atom_site_type_symbol
_atom_site_fract_x
_atom_site_fract_y
_atom_site_fract_z
_atom_site_U_iso_or_equiv
_atom_site_adp_type
_atom_site_occupancy
_atom_site_symmetry_multiplicity
_atom_site_calc_flag
_atom_site_refinement_flags
_atom_site_disorder_assembly
_atom_site_disorder_group
O1 O 0.39939(7) 1.4051(3) 0.08320(9) 0.0565(4) Uani 1 1 d . . .
H1 H 0.3932 1.2776 0.0549 0.085 Uiso 1 1 calc R . .
O2 O 0.61478(7) 1.0245(2) 0.01302(8) 0.0537(4) Uani 1 1 d . . .
O3 O 0.77737(10) 0.6391(4) 0.01912(10) 0.0902(6) Uani 1 1 d . . .
H3 H 0.7519 0.7431 0.0327 0.135 Uiso 1 1 calc R . .
O4 O 0.30788(8) 0.6522(3) 0.17271(9) 0.0730(5) Uani 1 1 d . . .
H4 H 0.3300 0.5774 0.1414 0.109 Uiso 1 1 calc R . .
N1 N 0.68148(8) 1.0991(3) 0.14207(11) 0.0487(4) Uani 1 1 d D . .
N2 N 0.72682(8) 0.9270(3) 0.12313(11) 0.0508(4) Uani 1 1 d . . .
C1 C 0.81854(10) 0.6703(4) 0.17434(14) 0.0517(5) Uani 1 1 d . . .
C2 C 0.81849(12) 0.5672(4) 0.09144(16) 0.0671(6) Uani 1 1 d . . .
C3 C 0.86243(14) 0.3745(5) 0.0792(2) 0.0874(8) Uani 1 1 d . . .
H3A H 0.8629 0.3109 0.0232 0.105 Uiso 1 1 calc R . .
C4 C 0.90374(13) 0.2824(5) 0.1485(2) 0.0864(8) Uani 1 1 d . . .
H4A H 0.9318 0.1542 0.1394 0.104 Uiso 1 1 calc R . .
C5 C 0.90534(11) 0.3760(4) 0.23418(18) 0.0669(7) Uani 1 1 d . . .
C6 C 0.94740(12) 0.2743(5) 0.3073(2) 0.0861(9) Uani 1 1 d . . .
H6 H 0.9743 0.1421 0.2986 0.103 Uiso 1 1 calc R . .
C7 C 0.94917(13) 0.3665(6) 0.3898(2) 0.0905(9) Uani 1 1 d . . .
H7 H 0.9764 0.2960 0.4372 0.109 Uiso 1 1 calc R . .
C8 C 0.90973(12) 0.5679(5) 0.40257(18) 0.0815(8) Uani 1 1 d . . .
H8 H 0.9116 0.6332 0.4587 0.098 Uiso 1 1 calc R . .
C9 C 0.86833(11) 0.6711(5) 0.33422(16) 0.0655(6) Uani 1 1 d . . .
H9 H 0.8428 0.8057 0.3447 0.079 Uiso 1 1 calc R . .
C10 C 0.86351(10) 0.5770(4) 0.24769(15) 0.0545(6) Uani 1 1 d . . .
C11 C 0.77113(10) 0.8594(4) 0.18646(14) 0.0503(5) Uani 1 1 d . . .
H11 H 0.7729 0.9329 0.2413 0.060 Uiso 1 1 calc R . .
C12 C 0.62591(10) 1.1347(3) 0.08349(12) 0.0422(5) Uani 1 1 d . . .
C13 C 0.57884(10) 1.3155(3) 0.11175(11) 0.0401(5) Uani 1 1 d . . .
C14 C 0.51188(10) 1.2786(3) 0.08387(11) 0.0424(5) Uani 1 1 d . . .
H14 H 0.4978 1.1441 0.0488 0.051 Uiso 1 1 calc R . .
C15 C 0.46587(10) 1.4407(3) 0.10804(11) 0.0423(5) Uani 1 1 d . . .
C16 C 0.48656(11) 1.6430(3) 0.15941(12) 0.0488(5) Uani 1 1 d . . .
H16 H 0.4558 1.7530 0.1753 0.059 Uiso 1 1 calc R . .
C17 C 0.55311(12) 1.6800(3) 0.18678(13) 0.0515(5) Uani 1 1 d . . .
H17 H 0.5670 1.8160 0.2212 0.062 Uiso 1 1 calc R . .
C18 C 0.59939(10) 1.5188(3) 0.16398(12) 0.0475(5) Uani 1 1 d . . .
H18 H 0.6441 1.5453 0.1833 0.057 Uiso 1 1 calc R . .
C19 C 0.27711(15) 0.8516(5) 0.12629(18) 0.0934(9) Uani 1 1 d . . .
H19A H 0.2391 0.8992 0.1516 0.140 Uiso 1 1 calc R . .
H19B H 0.2636 0.8060 0.0660 0.140 Uiso 1 1 calc R . .
H19C H 0.3074 0.9865 0.1293 0.140 Uiso 1 1 calc R . .
H1A H 0.6820(11) 1.138(4) 0.1992(7) 0.080 Uiso 1 1 d D . .

loop_
_atom_site_aniso_label
_atom_site_aniso_U_11
_atom_site_aniso_U_22
_atom_site_aniso_U_33
_atom_site_aniso_U_23
_atom_site_aniso_U_13
_atom_site_aniso_U_12
O1 0.0533(9) 0.0540(9) 0.0634(9) -0.0114(7) 0.0131(7) 0.0116(7)
O2 0.0575(9) 0.0547(8) 0.0478(8) -0.0120(6) 0.0050(7) 0.0099(7)
O3 0.0952(15) 0.1138(15) 0.0595(10) -0.0133(10) 0.0053(10) 0.0405(12)
O4 0.0774(12) 0.0946(12) 0.0488(9) 0.0003(9) 0.0159(8) 0.0204(10)
N1 0.0454(10) 0.0529(10) 0.0473(9) -0.0033(8) 0.0059(9) 0.0085(8)
N2 0.0456(10) 0.0522(10) 0.0548(10) 0.0005(8) 0.0081(9) 0.0087(9)
C1 0.0411(12) 0.0510(12) 0.0638(13) 0.0017(10) 0.0105(10) 0.0023(10)
C2 0.0596(15) 0.0724(16) 0.0707(16) -0.0020(12) 0.0142(13) 0.0147(13)
C3 0.0814(19) 0.094(2) 0.0902(19) -0.0178(16) 0.0229(16) 0.0277(17)
C4 0.0666(19) 0.0770(18) 0.119(3) -0.0034(17) 0.0254(18) 0.0244(15)
C5 0.0396(13) 0.0596(14) 0.102(2) 0.0153(14) 0.0123(13) 0.0025(12)
C6 0.0488(16) 0.0733(18) 0.135(3) 0.0304(18) 0.0112(17) 0.0079(13)
C7 0.0573(17) 0.098(2) 0.111(2) 0.042(2) -0.0052(17) -0.0014(17)
C8 0.0576(16) 0.100(2) 0.0814(18) 0.0207(16) -0.0049(14) -0.0158(16)
C9 0.0485(14) 0.0714(15) 0.0737(16) 0.0109(13) -0.0003(12) -0.0039(12)
C10 0.0347(12) 0.0522(13) 0.0770(15) 0.0109(11) 0.0097(11) -0.0058(10)
C11 0.0451(12) 0.0515(12) 0.0544(12) -0.0017(10) 0.0082(10) -0.0002(10)
C12 0.0465(12) 0.0392(10) 0.0416(10) 0.0001(8) 0.0091(9) 0.0004(9)
C13 0.0513(13) 0.0358(10) 0.0344(9) 0.0032(7) 0.0102(9) 0.0031(9)
C14 0.0560(13) 0.0353(10) 0.0362(10) -0.0032(8) 0.0077(9) 0.0053(9)
C15 0.0501(13) 0.0392(10) 0.0391(10) 0.0043(8) 0.0118(9) 0.0059(9)
C16 0.0691(16) 0.0338(10) 0.0480(11) 0.0005(8) 0.0230(11) 0.0113(10)
C17 0.0721(16) 0.0344(11) 0.0505(11) -0.0068(9) 0.0177(11) -0.0047(11)
C18 0.0555(13) 0.0406(11) 0.0472(11) 0.0008(8) 0.0102(10) -0.0016(10)
C19 0.095(2) 0.111(2) 0.0753(17) 0.0130(16) 0.0190(16) 0.0347(18)

loop_
_atom_type_symbol
_atom_type_description
_atom_type_scat_dispersion_real
_atom_type_scat_dispersion_imag
_atom_type_scat_source
C C 0.0033 0.0016 'International Tables Vol C Tables 4.2.6.8 and 6.1.1.4'
H H 0.0000 0.0000 'International Tables Vol C Tables 4.2.6.8 and 6.1.1.4'
N N 0.0061 0.0033 'International Tables Vol C Tables 4.2.6.8 and 6.1.1.4'
O O 0.0106 0.0060 'International Tables Vol C Tables 4.2.6.8 and 6.1.1.4'

loop_
_geom_angle_atom_site_label_1
_geom_angle_atom_site_label_2
_geom_angle_atom_site_label_3
_geom_angle
_geom_angle_site_symmetry_1
_geom_angle_site_symmetry_3
_geom_angle_publ_flag
C15 O1 H1 109.5 . . ?
C2 O3 H3 109.5 . . ?
C19 O4 H4 109.5 . . ?
C12 N1 N2 118.74(16) . . ?
C12 N1 H1A 119.8(15) . . ?
N2 N1 H1A 117.2(15) . . ?
C11 N2 N1 117.13(17) . . ?
C2 C1 C10 119.1(2) . . ?
C2 C1 C11 119.9(2) . . ?
C10 C1 C11 120.8(2) . . ?
O3 C2 C1 123.4(2) . . ?
O3 C2 C3 115.8(2) . . ?
C1 C2 C3 120.7(2) . . ?
C4 C3 C2 120.3(3) . . ?
C4 C3 H3A 119.9 . . ?
C2 C3 H3A 119.9 . . ?
C3 C4 C5 121.7(2) . . ?
C3 C4 H4A 119.2 . . ?
C5 C4 H4A 119.2 . . ?
C4 C5 C6 121.6(3) . . ?
C4 C5 C10 119.1(2) . . ?
C6 C5 C10 119.3(3) . . ?
C7 C6 C5 121.4(3) . . ?
C7 C6 H6 119.3 . . ?
C5 C6 H6 119.3 . . ?
C6 C7 C8 119.3(3) . . ?
C6 C7 H7 120.4 . . ?
C8 C7 H7 120.4 . . ?
C9 C8 C7 121.3(3) . . ?
C9 C8 H8 119.3 . . ?
C7 C8 H8 119.3 . . ?
C8 C9 C10 121.3(3) . . ?
C8 C9 H9 119.3 . . ?
C10 C9 H9 119.3 . . ?
C9 C10 C5 117.3(2) . . ?
C9 C10 C1 123.7(2) . . ?
C5 C10 C1 119.0(2) . . ?
N2 C11 C1 121.22(19) . . ?
N2 C11 H11 119.4 . . ?
C1 C11 H11 119.4 . . ?
O2 C12 N1 122.68(18) . . ?
O2 C12 C13 122.69(18) . . ?
N1 C12 C13 114.63(16) . . ?
C14 C13 C18 119.30(17) . . ?
C14 C13 C12 117.90(16) . . ?
C18 C13 C12 122.80(18) . . ?
C15 C14 C13 120.44(17) . . ?
C15 C14 H14 119.8 . . ?
C13 C14 H14 119.8 . . ?
O1 C15 C16 118.38(17) . . ?
O1 C15 C14 121.60(17) . . ?
C16 C15 C14 120.0(2) . . ?
C17 C16 C15 119.49(18) . . ?
C17 C16 H16 120.3 . . ?
C15 C16 H16 120.3 . . ?
C18 C17 C16 121.10(19) . . ?
C18 C17 H17 119.4 . . ?
C16 C17 H17 119.4 . . ?
C17 C18 C13 119.6(2) . . ?
C17 C18 H18 120.2 . . ?
C13 C18 H18 120.2 . . ?
O4 C19 H19A 109.5 . . ?
O4 C19 H19B 109.5 . . ?
H19A C19 H19B 109.5 . . ?
O4 C19 H19C 109.5 . . ?
H19A C19 H19C 109.5 . . ?
H19B C19 H19C 109.5 . . ?

loop_
_geom_bond_atom_site_label_1
_geom_bond_atom_site_label_2
_geom_bond_distance
_geom_bond_site_symmetry_2
_geom_bond_publ_flag
O1 C15 1.372(2) . ?
O1 H1 0.8200 . ?
O2 C12 1.231(2) . ?
O3 C2 1.347(3) . ?
O3 H3 0.8200 . ?
O4 C19 1.397(3) . ?
O4 H4 0.8200 . ?
N1 C12 1.354(2) . ?
N1 N2 1.384(2) . ?
N1 H1A 0.904(10) . ?
N2 C11 1.281(2) . ?
C1 C2 1.395(3) . ?
C1 C10 1.437(3) . ?
C1 C11 1.449(3) . ?
C2 C3 1.416(3) . ?
C3 C4 1.353(4) . ?
C3 H3A 0.9300 . ?
C4 C5 1.410(4) . ?
C4 H4A 0.9300 . ?
C5 C6 1.421(4) . ?
C5 C10 1.427(3) . ?
C6 C7 1.363(4) . ?
C6 H6 0.9300 . ?
C7 C8 1.396(4) . ?
C7 H7 0.9300 . ?
C8 C9 1.367(3) . ?
C8 H8 0.9300 . ?
C9 C10 1.417(3) . ?
C9 H9 0.9300 . ?
C11 H11 0.9300 . ?
C12 C13 1.491(3) . ?
C13 C14 1.389(3) . ?
C13 C18 1.396(3) . ?
C14 C15 1.385(3) . ?
C14 H14 0.9300 . ?
C15 C16 1.385(3) . ?
C16 C17 1.380(3) . ?
C16 H16 0.9300 . ?
C17 C18 1.379(3) . ?
C17 H17 0.9300 . ?
C18 H18 0.9300 . ?
C19 H19A 0.9600 . ?
C19 H19B 0.9600 . ?
C19 H19C 0.9600 . ?

loop_
_geom_hbond_atom_site_label_D
_geom_hbond_atom_site_label_H
_geom_hbond_atom_site_label_A
_geom_hbond_distance_DH
_geom_hbond_distance_HA
_geom_hbond_distance_DA
_geom_hbond_angle_DHA
_geom_hbond_site_symmetry_A
O1 H1 O2 0.82 1.94 2.763(2) 175.9 3_675
O3 H3 N2 0.82 1.85 2.573(2) 145.9 .
O4 H4 O1 0.82 2.03 2.836(2) 168.8 1_545
N1 H1A O4 0.904(10) 1.953(11) 2.842(3) 168(2) 2_655

loop_
_cod_related_entry_id
_cod_related_entry_database
_cod_related_entry_code
1 ChemSpider 30653943
